data_2000266
loop_
_publ_author_name
'Kl\"aui, W.'
'Matt, D.'
'Balegroune, F.'
'Grandjean, D.'

_publ_section_title
;
 Structure of an organometallic polymer,
 [Na{(\h^5^-C~5~H~5~)Co[P(O)(OMe)~2~]~3~}]~<i>n~</i>
;
_journal_issue 8
_journal_name_full 'Acta Crystallographica Section C'
_journal_page_first 1614
_journal_page_last 1617
_journal_paper_doi 10.1107/S010827019100152X
_journal_volume 47
_journal_year 1991
_chemical_formula_sum 'C11 H23 Co Na O9 P3'
_symmetry_cell_setting orthorhombic
_symmetry_space_group_name_H-M 'P n a 21'
_audit_creation_method 'IUCr CIFGEN early version'
_cell_angle_alpha 90
_cell_angle_beta 90
_cell_angle_gamma 90
_cell_formula_units_Z 4
_cell_length_a 18.195(8)
_cell_length_b 9.436(3)
_cell_length_c 11.316(5)
_cell_volume 1942.8(14)
_diffrn_radiation_type Mo
_diffrn_radiation_wavelength 0.71073
_exptl_crystal_density_diffrn 1.621
_exptl_crystal_F_000 976
_cod_data_source_file mu0208.cif
_cod_data_source_block mu0208a
_cod_depositor_comments
;
The following automatic conversions were performed:
'_symmetry_cell_setting' value 'Orthorhombic' changed to 'orthorhombic'
according to '/home/saulius/struct/CIF-dictionaries/cif_core.dic'
dictionary named 'cif_core.dic' version 2.4.1 from 2010-06-29.

Automatic conversion script
Id: cif_fix_enum 1527 2010-12-29 10:47:43Z saulius 

The following automatic conversions were performed:

'_symmetry_cell_setting' value 'Orthorhombic' changed to
'orthorhombic' according to
/home/saulius/struct/CIF-dictionaries/cif_core.dic dictionary named
'cif_core.dic' version 2.4.1 from 2010-06-29.

Automatic conversion script
Id: cif_fix_values 1715 2011-07-08 13:25:40Z adriana 
;
_cod_original_cell_volume 1943
_cod_original_sg_symbol_H-M Pna21
_cod_original_formula_sum NaC11H23CoO9P3
_cod_database_code 2000266

loop_
_atom_site_label
_atom_site_fract_x
_atom_site_fract_y
_atom_site_fract_z
Co .59455(5) .19024(9) .694
P1 .60490(10) -.0298(2) .7514(2)
P2 .63350(10) .2749(2) .8618(2)
P3 .47930(10) .1975(2) .7485(2)
Na .4759(2) -.0562(3) .5067(3)
O1 .6879(3) -.0809(7) .7302(6)
O2 .5646(4) -.1220(5) .6500(6)
O3 .5801(3) -.0802(5) .8698(6)
O4 .6200(4) .4431(6) .8544(6)
O5 .7219(3) .2660(8) .8539(7)
O6 .6090(3) .2213(6) .9797(6)
O7 .4452(4) .3485(6) .7101(7)
O8 .4358(3) .0978(7) .6554(6)
O9 .4547(3) .1634(6) .8685(6)
C1 .7318(6) -.139(2) .820(2)
C2 .5617(8) -.2742(9) .6600(10)
C4 .6157(8) .5280(10) .9520(10)
C5 .7653(6) .262(2) .9620(10)
C7 .4216(8) .4490(10) .788(2)
C8 .3580(5) .0800(10) .6680(10)
C9 .6637(5) .3378(8) .6082(8)
C10 .6859(5) .2000(10) .5832(8)
C11 .6274(5) .1340(10) .5179(9)
C12 .5675(5) .2331(9) .5158(8)
C13 .5912(5) .3592(9) .5718(8)
H1A .7787 -.1622 .7890
H1B .7371 -.0721 .8821
H1C .7090 -.2225 .8498
H2A .5363 -.3125 .5942
H2B .6102 -.3111 .6626
H2C .5365 -.2992 .7308
H4A .6075 .6228 .9278
H4B .5762 .4970 1.0003
H4C .6604 .5219 .9947
H5A .8160 .2569 .9429
H5B .7562 .3455 1.0070
H5C .7518 .1813 1.0074
H7A .4038 .5286 .7461
H7B .3834 .4104 .8356
H7C .4615 .4765 .8373
H8A .3403 .0191 .6073
H8B .3474 .0396 .7428
H8C .3344 .1696 .6616
H9 .6936 .4075 .6449
H10 .7312 .1574 .6050
H11 .6281 .0426 .4829
H12 .5203 .2168 .4827
H13 .5630 .4429 .5825
